data_7004387
loop_
_publ_author_name
'Ye, Junwei'
'Zhang, Jingying'
'Ye, Ling'
'Xie, Dong'
'Xu, Tao'
'Li, Gang'
'Ning, Guiling'

_publ_section_title
;
 Diversification of hydrothermal reaction products induced by
 temperature: syntheses, structures and properties of four
 La(iii)--Cu(ii) metal frameworks constructed from rod-shaped molecular
 building blocks
;
_journal_issue 39
_journal_name_full 'Dalton Transactions'
_journal_page_first 5342
_journal_page_last 5349
_journal_paper_doi 10.1039/b806502k
_journal_year 2008
_chemical_formula_sum 'C32 H16 Cu La2 N4 O26'
_chemical_formula_weight 1213.85
_chemical_name_systematic
;
?
;
_space_group_IT_number 2
_symmetry_cell_setting triclinic
_symmetry_space_group_name_Hall '-P 1'
_symmetry_space_group_name_H-M 'P -1'
_atom_sites_solution_hydrogens geom
_atom_sites_solution_primary direct
_atom_sites_solution_secondary difmap
_audit_creation_method SHELXL-97
_cell_angle_alpha 70.75(3)
_cell_angle_beta 84.63(3)
_cell_angle_gamma 70.97(3)
_cell_formula_units_Z 1
_cell_length_a 9.835(2)
_cell_length_b 10.322(2)
_cell_length_c 10.979(2)
_cell_measurement_reflns_used 3570
_cell_measurement_temperature 293(2)
_cell_measurement_theta_max 27.46
_cell_measurement_theta_min 3.39
_cell_volume 994.6(4)
_computing_cell_refinement RAPID-AUTO
_computing_data_collection 'RAPID-AUTO (Rigaku, 1998)'
_computing_data_reduction RAPID-AUTO
_computing_molecular_graphics 'DIAMOND (Brandenburg, 1999) and SHELXP97'
_computing_publication_material SHELXL97
_computing_structure_refinement 'SHELXL97 (Sheldrick, 1997)'
_computing_structure_solution 'SHELXS97 (Sheldrick, 1997)'
_diffrn_ambient_temperature 293(2)
_diffrn_detector_area_resol_mean 10.0
_diffrn_measured_fraction_theta_full 0.942
_diffrn_measured_fraction_theta_max 0.784
_diffrn_measurement_device_type 'Rigaku RAXIS-RAPID'
_diffrn_measurement_method 'Omega scan'
_diffrn_radiation_monochromator graphite
_diffrn_radiation_source 'fine-focus sealed tube'
_diffrn_radiation_type MoK\a
_diffrn_radiation_wavelength 0.71073
_diffrn_reflns_av_R_equivalents 0.0855
_diffrn_reflns_av_sigmaI/netI 0.1060
_diffrn_reflns_limit_h_max 12
_diffrn_reflns_limit_h_min -12
_diffrn_reflns_limit_k_max 11
_diffrn_reflns_limit_k_min -12
_diffrn_reflns_limit_l_max 12
_diffrn_reflns_limit_l_min -12
_diffrn_reflns_number 7773
_diffrn_reflns_theta_full 22.50
_diffrn_reflns_theta_max 27.46
_diffrn_reflns_theta_min 3.39
_diffrn_standards_decay_% 0
_diffrn_standards_interval_count 0
_diffrn_standards_interval_time .
_diffrn_standards_number 0
_exptl_absorpt_coefficient_mu 2.743
_exptl_absorpt_correction_T_max 0.6665
_exptl_absorpt_correction_T_min 0.6141
_exptl_absorpt_correction_type multi-scan
_exptl_absorpt_process_details 'Higashi (1995)'
_exptl_crystal_colour blue
_exptl_crystal_density_diffrn 2.026
_exptl_crystal_density_meas ?
_exptl_crystal_density_method .
_exptl_crystal_description block
_exptl_crystal_F_000 587
_exptl_crystal_size_max 0.20
_exptl_crystal_size_mid 0.19
_exptl_crystal_size_min 0.16
_refine_diff_density_max 3.623
_refine_diff_density_min -2.114
_refine_diff_density_rms 0.241
_refine_ls_extinction_coef 0
_refine_ls_extinction_method none
_refine_ls_goodness_of_fit_ref 1.038
_refine_ls_hydrogen_treatment constr
_refine_ls_matrix_type full
_refine_ls_number_parameters 295
_refine_ls_number_reflns 3570
_refine_ls_number_restraints 0
_refine_ls_restrained_S_all 1.038
_refine_ls_R_factor_all 0.0855
_refine_ls_R_factor_gt 0.0764
_refine_ls_shift/su_max 0.000
_refine_ls_shift/su_mean 0.000
_refine_ls_structure_factor_coef Fsqd
_refine_ls_weighting_details 'calc w=1/[\s^2^(Fo^2^)+(0.0020P)^2^+20.4869P] where P=(Fo^2^+2Fc^2^)/3'
_refine_ls_weighting_scheme calc
_refine_ls_wR_factor_gt 0.1680
_refine_ls_wR_factor_ref 0.1734
_reflns_number_gt 3105
_reflns_number_total 3570
_reflns_threshold_expression >2sigma(I)
_cod_data_source_file b806502k.txt
_cod_data_source_block 3
_cod_depositor_comments
;
The following automatic conversions were performed:
'_symmetry_cell_setting' value 'Triclinic' changed to 'triclinic'
according to '/home/saulius/struct/CIF-dictionaries/cif_core.dic'
dictionary named 'cif_core.dic' version 2.4.1 from 2010-06-29.

Automatic conversion script
Id: cif_fix_enum 1527 2010-12-29 10:47:43Z saulius 
;
_cod_original_cell_volume 994.7(3)
_cod_original_sg_symbol_H-M 'P-1 '
_cod_database_code 7004387

loop_
_symmetry_equiv_pos_as_xyz
'x, y, z'
'-x, -y, -z'

loop_
_atom_site_label
_atom_site_type_symbol
_atom_site_fract_x
_atom_site_fract_y
_atom_site_fract_z
_atom_site_U_iso_or_equiv
_atom_site_adp_type
_atom_site_occupancy
_atom_site_symmetry_multiplicity
_atom_site_calc_flag
_atom_site_refinement_flags
_atom_site_disorder_assembly
_atom_site_disorder_group
La1 La 0.40312(6) 0.90587(6) 0.41938(5) 0.0214(2) Uani 1 1 d . . .
Cu1 Cu 0.5000 0.5000 1.5000 0.0329(5) Uani 1 2 d S . .
O1 O 0.3325(8) 0.6727(8) 0.5009(8) 0.0389(19) Uani 1 1 d . . .
O2 O 0.1626(9) 0.8768(9) 0.4797(9) 0.048(2) Uani 1 1 d . . .
O3 O -0.3587(8) 0.8836(8) 0.5149(8) 0.0362(18) Uani 1 1 d . . .
O4 O -0.3798(9) 0.6836(9) 0.5030(9) 0.044(2) Uani 1 1 d . . .
O5 O -0.0220(12) 0.2434(12) 0.7846(15) 0.097(5) Uani 1 1 d . . .
O6 O 0.1969(11) 0.2281(10) 0.7602(12) 0.074(3) Uani 1 1 d . . .
O7 O 0.3824(9) 0.8427(9) 0.6483(7) 0.042(2) Uani 1 1 d . . .
O8 O 0.4840(9) 0.9465(9) 0.7422(8) 0.043(2) Uani 1 1 d . . .
O9 O 0.4393(10) 0.8020(10) 1.2484(8) 0.048(2) Uani 1 1 d . . .
O10 O 0.4917(9) 0.5588(9) 1.3185(8) 0.043(2) Uani 1 1 d . . .
O11 O 0.2370(13) 0.3685(12) 1.1101(10) 0.073(3) Uani 1 1 d . . .
O12 O 0.2030(18) 0.4516(16) 0.9069(11) 0.109(6) Uani 1 1 d . . .
O13 O 0.2196(9) 1.0792(10) 0.2618(9) 0.056(2) Uani 1 1 d . . .
N1 N 0.0733(12) 0.2979(11) 0.7441(11) 0.049(3) Uani 1 1 d . . .
N2 N 0.2415(13) 0.4582(13) 1.0044(11) 0.053(3) Uani 1 1 d . . .
C1 C 0.0948(12) 0.6644(11) 0.5662(11) 0.033(2) Uani 1 1 d . . .
C2 C -0.0517(12) 0.7414(13) 0.5403(11) 0.037(3) Uani 1 1 d . . .
H2A H -0.0803 0.8410 0.5005 0.045 Uiso 1 1 calc R . .
C3 C -0.1522(12) 0.6715(12) 0.5729(11) 0.034(2) Uani 1 1 d . . .
C4 C -0.1116(12) 0.5224(13) 0.6408(11) 0.037(3) Uani 1 1 d . . .
H4A H -0.1796 0.4738 0.6632 0.044 Uiso 1 1 calc R . .
C5 C 0.0328(12) 0.4497(12) 0.6736(11) 0.037(3) Uani 1 1 d . . .
C6 C 0.1361(11) 0.5185(13) 0.6356(11) 0.035(2) Uani 1 1 d . . .
H6A H 0.2325 0.4673 0.6565 0.041 Uiso 1 1 calc R . .
C7 C 0.2013(12) 0.7437(13) 0.5128(11) 0.035(2) Uani 1 1 d . . .
C8 C -0.3058(13) 0.7502(12) 0.5275(10) 0.033(2) Uani 1 1 d . . .
C9 C 0.3864(11) 0.7684(12) 0.8746(10) 0.031(2) Uani 1 1 d . . .
C10 C 0.4208(13) 0.7818(13) 0.9878(10) 0.040(3) Uani 1 1 d . . .
H10A H 0.4535 0.8576 0.9852 0.048 Uiso 1 1 calc R . .
C11 C 0.4066(12) 0.6809(12) 1.1075(11) 0.036(3) Uani 1 1 d . . .
C12 C 0.3532(12) 0.5709(12) 1.1101(11) 0.036(3) Uani 1 1 d . . .
H12A H 0.3491 0.4999 1.1876 0.044 Uiso 1 1 calc R . .
C13 C 0.3065(13) 0.5681(13) 0.9971(11) 0.038(3) Uani 1 1 d . . .
C14 C 0.3272(13) 0.6626(13) 0.8783(11) 0.039(3) Uani 1 1 d . . .
H14A H 0.3014 0.6548 0.8023 0.047 Uiso 1 1 calc R . .
C15 C 0.4183(12) 0.8623(12) 0.7450(10) 0.032(2) Uani 1 1 d . . .
C16 C 0.4508(12) 0.6839(12) 1.2340(11) 0.035(3) Uani 1 1 d . . .
H13B H 0.1237 1.1037 0.2519 0.042 Uiso 1 1 d R . .
H13A H 0.2414 1.1543 0.2289 0.042 Uiso 1 1 d R . .

loop_
_atom_site_aniso_label
_atom_site_aniso_U_11
_atom_site_aniso_U_22
_atom_site_aniso_U_33
_atom_site_aniso_U_23
_atom_site_aniso_U_13
_atom_site_aniso_U_12
La1 0.0235(3) 0.0212(3) 0.0235(3) -0.0071(2) -0.0018(2) -0.0117(2)
Cu1 0.0359(10) 0.0292(10) 0.0299(10) -0.0074(8) -0.0026(7) -0.0067(8)
O1 0.029(4) 0.034(4) 0.052(5) -0.014(4) 0.005(3) -0.009(3)
O2 0.044(5) 0.027(4) 0.069(6) -0.006(4) 0.000(4) -0.015(4)
O3 0.040(4) 0.025(4) 0.046(5) -0.011(3) -0.009(3) -0.011(3)
O4 0.035(4) 0.034(4) 0.066(6) -0.018(4) -0.011(4) -0.010(4)
O5 0.056(7) 0.053(7) 0.152(12) 0.012(7) 0.010(7) -0.027(6)
O6 0.054(6) 0.038(5) 0.100(9) 0.005(5) -0.003(6) -0.003(5)
O7 0.050(5) 0.047(5) 0.026(4) -0.005(4) -0.008(3) -0.017(4)
O8 0.048(5) 0.048(5) 0.042(5) -0.012(4) 0.000(4) -0.028(4)
O9 0.067(6) 0.050(5) 0.037(5) -0.023(4) 0.004(4) -0.025(5)
O10 0.056(5) 0.033(4) 0.036(4) -0.007(3) -0.005(4) -0.008(4)
O11 0.113(9) 0.070(7) 0.054(6) -0.011(5) 0.016(6) -0.065(7)
O12 0.200(16) 0.135(12) 0.043(6) -0.009(7) -0.019(8) -0.133(12)
O13 0.040(5) 0.054(6) 0.062(6) 0.005(4) -0.013(4) -0.019(4)
N1 0.042(6) 0.030(5) 0.061(7) -0.001(5) -0.004(5) -0.006(5)
N2 0.070(8) 0.059(7) 0.043(7) -0.018(6) 0.009(5) -0.038(6)
C1 0.033(6) 0.025(5) 0.044(6) -0.013(5) 0.002(5) -0.011(5)
C2 0.038(6) 0.038(6) 0.044(7) -0.022(5) 0.008(5) -0.016(5)
C3 0.031(6) 0.029(6) 0.045(7) -0.017(5) 0.003(4) -0.009(5)
C4 0.032(6) 0.039(6) 0.048(7) -0.019(5) 0.005(5) -0.017(5)
C5 0.040(6) 0.033(6) 0.040(6) -0.010(5) 0.004(5) -0.015(5)
C6 0.021(5) 0.044(6) 0.042(6) -0.017(5) 0.001(4) -0.011(5)
C7 0.034(6) 0.041(6) 0.032(6) -0.013(5) 0.001(4) -0.012(5)
C8 0.049(7) 0.035(6) 0.029(6) -0.012(5) 0.006(5) -0.029(6)
C9 0.027(5) 0.035(6) 0.032(6) -0.009(5) -0.004(4) -0.012(5)
C10 0.047(7) 0.040(6) 0.029(6) -0.005(5) 0.003(5) -0.014(6)
C11 0.035(6) 0.032(6) 0.042(6) -0.009(5) 0.004(5) -0.014(5)
C12 0.045(6) 0.031(6) 0.031(6) -0.005(5) 0.004(5) -0.016(5)
C13 0.051(7) 0.039(6) 0.031(6) -0.012(5) 0.001(5) -0.023(6)
C14 0.054(7) 0.040(6) 0.028(6) -0.006(5) -0.007(5) -0.021(6)
C15 0.037(6) 0.034(6) 0.027(6) -0.009(5) -0.002(4) -0.012(5)
C16 0.043(6) 0.037(6) 0.032(6) -0.017(5) 0.002(5) -0.016(5)

loop_
_atom_type_symbol
_atom_type_description
_atom_type_scat_dispersion_real
_atom_type_scat_dispersion_imag
_atom_type_scat_source
C C 0.0033 0.0016 'International Tables Vol C Tables 4.2.6.8 and 6.1.1.4'
H H 0.0000 0.0000 'International Tables Vol C Tables 4.2.6.8 and 6.1.1.4'
N N 0.0061 0.0033 'International Tables Vol C Tables 4.2.6.8 and 6.1.1.4'
O O 0.0106 0.0060 'International Tables Vol C Tables 4.2.6.8 and 6.1.1.4'
Cu Cu 0.3201 1.2651 'International Tables Vol C Tables 4.2.6.8 and 6.1.1.4'
La La -0.2871 2.4523 'International Tables Vol C Tables 4.2.6.8 and 6.1.1.4'

loop_
_geom_angle_atom_site_label_1
_geom_angle_atom_site_label_2
_geom_angle_atom_site_label_3
_geom_angle
_geom_angle_site_symmetry_1
_geom_angle_site_symmetry_3
_geom_angle_publ_flag
O8 La1 O7 135.9(3) 2_676 . ?
O8 La1 O9 76.7(3) 2_676 1_554 ?
O7 La1 O9 141.2(3) . 1_554 ?
O8 La1 O3 76.3(3) 2_676 2_576 ?
O7 La1 O3 70.0(3) . 2_576 ?
O9 La1 O3 148.7(3) 1_554 2_576 ?
O8 La1 O13 72.4(3) 2_676 . ?
O7 La1 O13 126.2(3) . . ?
O9 La1 O13 77.2(3) 1_554 . ?
O3 La1 O13 79.8(3) 2_576 . ?
O8 La1 O2 140.8(3) 2_676 . ?
O7 La1 O2 71.2(3) . . ?
O9 La1 O2 95.6(3) 1_554 . ?
O3 La1 O2 95.4(3) 2_576 . ?
O13 La1 O2 68.4(3) . . ?
O8 La1 O4 99.3(3) 2_676 1_655 ?
O7 La1 O4 76.1(3) . 1_655 ?
O9 La1 O4 78.3(3) 1_554 1_655 ?
O3 La1 O4 121.6(3) 2_576 1_655 ?
O13 La1 O4 155.4(3) . 1_655 ?
O2 La1 O4 116.9(3) . 1_655 ?
O8 La1 O3 72.3(3) 2_676 1_655 ?
O7 La1 O3 71.5(3) . 1_655 ?
O9 La1 O3 112.3(3) 1_554 1_655 ?
O3 La1 O3 73.7(3) 2_576 1_655 ?
O13 La1 O3 139.8(3) . 1_655 ?
O2 La1 O3 142.7(3) . 1_655 ?
O4 La1 O3 50.7(2) 1_655 1_655 ?
O8 La1 O1 147.7(3) 2_676 . ?
O7 La1 O1 72.0(3) . . ?
O9 La1 O1 71.7(3) 1_554 . ?
O3 La1 O1 135.8(3) 2_576 . ?
O13 La1 O1 106.1(3) . . ?
O2 La1 O1 50.9(2) . . ?
O4 La1 O1 68.3(3) 1_655 . ?
O3 La1 O1 114.1(2) 1_655 . ?
O8 La1 C7 154.5(3) 2_676 . ?
O7 La1 C7 68.7(3) . . ?
O9 La1 C7 84.1(3) 1_554 . ?
O3 La1 C7 115.7(3) 2_576 . ?
O13 La1 C7 87.2(3) . . ?
O2 La1 C7 24.9(3) . . ?
O4 La1 C7 93.0(3) 1_655 . ?
O3 La1 C7 131.5(3) 1_655 . ?
O1 La1 C7 26.1(3) . . ?
O8 La1 C8 84.7(3) 2_676 1_655 ?
O7 La1 C8 73.3(3) . 1_655 ?
O9 La1 C8 94.6(3) 1_554 1_655 ?
O3 La1 C8 98.3(3) 2_576 1_655 ?
O13 La1 C8 156.8(3) . 1_655 ?
O2 La1 C8 134.6(3) . 1_655 ?
O4 La1 C8 25.1(3) 1_655 1_655 ?
O3 La1 C8 25.6(3) 1_655 1_655 ?
O1 La1 C8 91.5(3) . 1_655 ?
C7 La1 C8 113.9(3) . 1_655 ?
O8 La1 La1 70.2(2) 2_676 2_676 ?
O7 La1 La1 65.7(2) . 2_676 ?
O9 La1 La1 139.6(2) 1_554 2_676 ?
O3 La1 La1 38.22(18) 2_576 2_676 ?
O13 La1 La1 112.7(2) . 2_676 ?
O2 La1 La1 124.7(2) . 2_676 ?
O4 La1 La1 84.72(19) 1_655 2_676 ?
O3 La1 La1 35.44(17) 1_655 2_676 ?
O1 La1 La1 134.13(19) . 2_676 ?
C7 La1 La1 133.6(2) . 2_676 ?
C8 La1 La1 60.4(2) 1_655 2_676 ?
O10 Cu1 O10 180.000(2) 2_668 . ?
O10 Cu1 O1 90.6(3) 2_668 2_667 ?
O10 Cu1 O1 89.4(3) . 2_667 ?
O10 Cu1 O1 89.4(3) 2_668 1_556 ?
O10 Cu1 O1 90.6(3) . 1_556 ?
O1 Cu1 O1 180.000(2) 2_667 1_556 ?
C7 O1 Cu1 156.9(8) . 1_554 ?
C7 O1 La1 91.6(7) . . ?
Cu1 O1 La1 111.3(3) 1_554 . ?
C7 O2 La1 97.2(7) . . ?
C8 O3 La1 154.6(7) . 2_576 ?
C8 O3 La1 93.2(7) . 1_455 ?
La1 O3 La1 106.3(3) 2_576 1_455 ?
C8 O4 La1 95.0(7) . 1_455 ?
C15 O7 La1 143.2(8) . . ?
C15 O8 La1 135.7(7) . 2_676 ?
C16 O9 La1 138.7(7) . 1_556 ?
C16 O10 Cu1 131.8(8) . . ?
La1 O13 H13B 137.3 . . ?
La1 O13 H13A 109.4 . . ?
H13B O13 H13A 106.8 . . ?
O6 N1 O5 121.6(11) . . ?
O6 N1 C5 120.0(11) . . ?
O5 N1 C5 118.3(11) . . ?
O12 N2 O11 122.0(12) . . ?
O12 N2 C13 119.2(11) . . ?
O11 N2 C13 118.6(11) . . ?
C6 C1 C2 119.6(10) . . ?
C6 C1 C7 122.4(10) . . ?
C2 C1 C7 117.9(10) . . ?
C3 C2 C1 120.5(11) . . ?
C3 C2 H2A 119.7 . . ?
C1 C2 H2A 119.7 . . ?
C2 C3 C4 120.4(10) . . ?
C2 C3 C8 120.3(10) . . ?
C4 C3 C8 119.2(10) . . ?
C5 C4 C3 118.2(10) . . ?
C5 C4 H4A 120.9 . . ?
C3 C4 H4A 120.9 . . ?
C6 C5 C4 121.7(11) . . ?
C6 C5 N1 120.4(11) . . ?
C4 C5 N1 117.9(10) . . ?
C5 C6 C1 119.3(10) . . ?
C5 C6 H6A 120.3 . . ?
C1 C6 H6A 120.3 . . ?
O2 C7 O1 120.2(11) . . ?
O2 C7 C1 120.2(10) . . ?
O1 C7 C1 119.6(10) . . ?
O2 C7 La1 57.9(6) . . ?
O1 C7 La1 62.3(6) . . ?
C1 C7 La1 176.9(8) . . ?
O4 C8 O3 120.8(11) . . ?
O4 C8 C3 119.8(10) . . ?
O3 C8 C3 119.4(10) . . ?
O4 C8 La1 59.8(6) . 1_455 ?
O3 C8 La1 61.1(6) . 1_455 ?
C3 C8 La1 175.7(7) . 1_455 ?
C14 C9 C10 120.1(10) . . ?
C14 C9 C15 118.4(10) . . ?
C10 C9 C15 121.4(10) . . ?
C9 C10 C11 120.3(12) . . ?
C9 C10 H10A 119.9 . . ?
C11 C10 H10A 119.9 . . ?
C12 C11 C10 119.2(11) . . ?
C12 C11 C16 117.8(10) . . ?
C10 C11 C16 123.0(11) . . ?
C13 C12 C11 119.4(10) . . ?
C13 C12 H12A 120.3 . . ?
C11 C12 H12A 120.3 . . ?
C12 C13 C14 121.3(11) . . ?
C12 C13 N2 118.0(10) . . ?
C14 C13 N2 120.6(11) . . ?
C9 C14 C13 119.3(11) . . ?
C9 C14 H14A 120.4 . . ?
C13 C14 H14A 120.4 . . ?
O8 C15 O7 124.9(10) . . ?
O8 C15 C9 118.3(10) . . ?
O7 C15 C9 116.7(10) . . ?
O9 C16 O10 127.2(11) . . ?
O9 C16 C11 119.7(10) . . ?
O10 C16 C11 113.1(10) . . ?

loop_
_geom_bond_atom_site_label_1
_geom_bond_atom_site_label_2
_geom_bond_distance
_geom_bond_site_symmetry_2
_geom_bond_publ_flag
La1 O8 2.377(8) 2_676 ?
La1 O7 2.386(8) . ?
La1 O9 2.399(8) 1_554 ?
La1 O3 2.406(7) 2_576 ?
La1 O13 2.427(9) . ?
La1 O2 2.482(8) . ?
La1 O4 2.539(8) 1_655 ?
La1 O3 2.567(8) 1_655 ?
La1 O1 2.575(8) . ?
La1 C7 2.906(11) . ?
La1 C8 2.926(12) 1_655 ?
La1 La1 3.9818(14) 2_676 ?
Cu1 O10 1.883(8) 2_668 ?
Cu1 O10 1.883(8) . ?
Cu1 O1 1.997(7) 2_667 ?
Cu1 O1 1.997(7) 1_556 ?
O1 C7 1.278(13) . ?
O1 Cu1 1.997(7) 1_554 ?
O2 C7 1.233(14) . ?
O3 C8 1.268(13) . ?
O3 La1 2.406(7) 2_576 ?
O3 La1 2.567(8) 1_455 ?
O4 C8 1.248(14) . ?
O4 La1 2.539(8) 1_455 ?
O5 N1 1.222(14) . ?
O6 N1 1.188(14) . ?
O7 C15 1.246(14) . ?
O8 C15 1.233(14) . ?
O8 La1 2.377(8) 2_676 ?
O9 C16 1.249(14) . ?
O9 La1 2.399(8) 1_556 ?
O10 C16 1.277(13) . ?
O11 N2 1.230(14) . ?
O12 N2 1.198(15) . ?
O13 H13B 0.9005 . ?
O13 H13A 0.8277 . ?
N1 C5 1.437(14) . ?
N2 C13 1.451(16) . ?
C1 C6 1.384(15) . ?
C1 C2 1.403(15) . ?
C1 C7 1.497(15) . ?
C2 C3 1.362(15) . ?
C2 H2A 0.9300 . ?
C3 C4 1.408(15) . ?
C3 C8 1.505(16) . ?
C4 C5 1.390(16) . ?
C4 H4A 0.9300 . ?
C5 C6 1.380(15) . ?
C6 H6A 0.9300 . ?
C8 La1 2.926(12) 1_455 ?
C9 C14 1.383(16) . ?
C9 C10 1.379(16) . ?
C9 C15 1.506(14) . ?
C10 C11 1.410(15) . ?
C10 H10A 0.9300 . ?
C11 C12 1.389(16) . ?
C11 C16 1.506(17) . ?
C12 C13 1.376(17) . ?
C12 H12A 0.9300 . ?
C13 C14 1.391(15) . ?
C14 H14A 0.9300 . ?

loop_
_geom_hbond_atom_site_label_D
_geom_hbond_atom_site_label_H
_geom_hbond_atom_site_label_A
_geom_hbond_distance_DH
_geom_hbond_distance_HA
_geom_hbond_distance_DA
_geom_hbond_angle_DHA
_geom_hbond_site_symmetry_A
O13 H13A O11 0.83 2.15 2.953(13) 162.1 1_564
